data_7250315
loop_
_publ_author_name
'Watanabe, Kosuke'
'Sugiyama, Haruki'
'Segawa, Yasutomo'

_publ_section_title
;
 Diverse tetracyanodihydrodipyrazinopyrazine clathrate crystals assembled
 from weak intermolecular interactions
;
_journal_issue 21
_journal_name_full CrystEngComm
_journal_page_first 3552
_journal_page_last 3559
_journal_paper_doi 10.1039/D5CE00289C
_journal_volume 27
_journal_year 2025
_chemical_formula_moiety 'C30 H22 N10, C6 H5 Cl'
_chemical_formula_sum 'C36 H27 Cl N10'
_chemical_formula_weight 635.12
_space_group_crystal_system triclinic
_space_group_IT_number 2
_space_group_name_Hall '-P 1'
_space_group_name_H-M_alt 'P -1'
_atom_sites_solution_hydrogens geom
_atom_sites_solution_primary dual
_audit_creation_date 2024-12-23
_audit_creation_method
;
Olex2 1.5
(compiled 2023.08.24 svn.re1ec1418 for OlexSys, GUI svn.r6817)
;
_audit_update_record
;
2025-03-10 deposited with the CCDC.	2025-04-23 downloaded from the CCDC.
;
_cell_angle_alpha 82.417(5)
_cell_angle_beta 78.205(5)
_cell_angle_gamma 77.833(5)
_cell_formula_units_Z 1
_cell_length_a 8.1115(4)
_cell_length_b 8.9633(6)
_cell_length_c 11.3830(7)
_cell_measurement_reflns_used 3566
_cell_measurement_temperature 143.15
_cell_measurement_theta_max 30.2050
_cell_measurement_theta_min 2.6470
_cell_volume 788.51(8)
_computing_cell_refinement 'CrysAlisPro 1.171.39.43c (Rigaku OD, 2018)'
_computing_data_collection 'CrysAlisPro 1.171.39.43c (Rigaku OD, 2018)'
_computing_data_reduction 'CrysAlisPro 1.171.39.43c (Rigaku OD, 2018)'
_computing_molecular_graphics 'Olex2 1.5 (Dolomanov et al., 2009)'
_computing_publication_material 'Olex2 1.5 (Dolomanov et al., 2009)'
_computing_structure_refinement 'SHELXL 2019/3 (Sheldrick, 2015)'
_computing_structure_solution 'SHELXT 2014/5 (Sheldrick, 2014)'
_diffrn_ambient_temperature 143.15
_diffrn_detector_type HyPix
_diffrn_measured_fraction_theta_full 0.999
_diffrn_measured_fraction_theta_max 0.999
_diffrn_measurement_details
;
List of Runs (angles in degrees, time in seconds):

  # Type    Start    End  Width  t~exp~   \w     \q     \k     \f   Frames
#--------------------------------------------------------------------------
  1  \w    -21.00   5.00   0.50    2.86    --  -11.11  57.00  30.00   52
  2  \w    -12.00  80.00   0.50    2.86    --   12.51  72.00  42.00  184
  3  \w     32.00  57.00   0.50    2.86    --  -11.11  57.00  30.00   50
  4  \w     49.00  75.00   0.50    2.86    --   12.51 179.00  30.00   52
  5  \w     39.00  70.00   0.50    2.86    --   12.51 179.00-120.00   62
  6  \w     -5.00  49.00   0.50    2.86    --   12.51  57.00-150.00  108
  7  \w    -53.00  39.00   0.50    2.86    --   12.51 -72.00 -87.00  184
  8  \w     -1.00  51.00   0.50    2.86    --   12.51 -99.00-180.00  104
  9  \w    -90.00 -65.00   0.50    2.86    --  -11.11 179.00-120.00   50
 10  \w    -75.00 -47.00   0.50    2.86    --  -11.11 179.00 -90.00   56
;
_diffrn_measurement_device 'four-circle diffractometer'
_diffrn_measurement_device_type 'ROD, Synergy Custom system, HyPix'
_diffrn_measurement_method '\w scans'
_diffrn_radiation_type MoK\a
_diffrn_radiation_wavelength 0.71073
_diffrn_reflns_av_R_equivalents 0.0461
_diffrn_reflns_av_unetI/netI 0.0558
_diffrn_reflns_Laue_measured_fraction_full 0.999
_diffrn_reflns_Laue_measured_fraction_max 0.999
_diffrn_reflns_limit_h_max 10
_diffrn_reflns_limit_h_min -10
_diffrn_reflns_limit_k_max 11
_diffrn_reflns_limit_k_min -11
_diffrn_reflns_limit_l_max 14
_diffrn_reflns_limit_l_min -14
_diffrn_reflns_number 9331
_diffrn_reflns_point_group_measured_fraction_full 0.999
_diffrn_reflns_point_group_measured_fraction_max 0.999
_diffrn_reflns_theta_full 25.000
_diffrn_reflns_theta_max 27.101
_diffrn_reflns_theta_min 2.335
_exptl_absorpt_coefficient_mu 0.165
_exptl_absorpt_correction_T_max 1.00000
_exptl_absorpt_correction_T_min 0.81564
_exptl_absorpt_correction_type multi-scan
_exptl_absorpt_process_details
;
CrysAlisPro 1.171.39.43c (Rigaku Oxford Diffraction, 2018)
Empirical absorption correction using spherical harmonics,
 implemented in SCALE3 ABSPACK scaling algorithm.
;
_exptl_crystal_colour yellow
_exptl_crystal_colour_primary yellow
_exptl_crystal_density_diffrn 1.338
_exptl_crystal_description block
_exptl_crystal_F_000 330
_exptl_crystal_size_max 0.1
_exptl_crystal_size_mid 0.1
_exptl_crystal_size_min 0.1
_refine_diff_density_max 1.358
_refine_diff_density_min -0.614
_refine_diff_density_rms 0.088
_refine_ls_extinction_method none
_refine_ls_goodness_of_fit_ref 1.080
_refine_ls_hydrogen_treatment constr
_refine_ls_matrix_type full
_refine_ls_number_parameters 223
_refine_ls_number_reflns 3480
_refine_ls_number_restraints 64
_refine_ls_restrained_S_all 1.133
_refine_ls_R_factor_all 0.1132
_refine_ls_R_factor_gt 0.0864
_refine_ls_shift/su_max 0.000
_refine_ls_shift/su_mean 0.000
_refine_ls_structure_factor_coef Fsqd
_refine_ls_weighting_details 'w=1/[\s^2^(Fo^2^)+(0.1639P)^2^+0.6693P] where P=(Fo^2^+2Fc^2^)/3'
_refine_ls_weighting_scheme calc
_refine_ls_wR_factor_gt 0.2622
_refine_ls_wR_factor_ref 0.2888
_reflns_Friedel_coverage 0.000
_reflns_number_gt 2430
_reflns_number_total 3480
_reflns_threshold_expression 'I > 2\s(I)'
_cod_data_source_file d5ce00289c2.cif
_cod_data_source_block TCDP-PhCl
_cod_depositor_comments 'Adding full bibliography for 7250300--7250316.cif.'
_cod_database_code 7250315
_shelx_shelxl_version_number 2019/3
_shelx_space_group_comment
;
The symmetry employed for this shelxl refinement is uniquely defined
by the following loop, which should always be used as a source of
symmetry information in preference to the above space-group names.
They are only intended as comments.
;
_olex2_refinement_description
;
1. Fixed Uiso
 At 1.2 times of:
  All C(H) groups
 At 1.5 times of:
  All C(H,H,H) groups
2. Restrained distances
 C26-C25 = C26-C27 = C22-C23 = C27-C22 = C24-C23
 1.39 with sigma of 0.01
 C25-C24
 1.39 with sigma of 0.01
 C27-Cl21 \\sim Cl21-C23
 with sigma of 0.005
3. Rigid bond restraints
 Cl21, C22, C23, C25, C24, C26, C27
 with sigma for 1-2 distances of 0.001 and sigma for 1-3 distances of 0.002
4. Uiso/Uaniso restraints and constraints
Uanis(Cl21) \\sim Ueq, Uanis(C22) \\sim Ueq, Uanis(C23) \\sim Ueq, Uanis(C25)
\\sim Ueq, Uanis(C24) \\sim Ueq, Uanis(C26) \\sim Ueq, Uanis(C27) \\sim Ueq:
with sigma of 0.005 and sigma for terminal atoms of 0.01
5. Others
 Fixed Sof: Cl21(0.5) C23(0.5) H23(0.5) C22(0.5) C27(0.5) H27(0.5) C26(0.5)
 H26(0.5) C25(0.5) H25(0.5) C24(0.5) H24(0.5)
6.a Aromatic/amide H refined with riding coordinates:
 C3(H3), C5(H5), C23(H23), C27(H27), C26(H26), C25(H25), C24(H24)
6.b Fitted hexagon refined as free rotating group:
 C6(C1,C2,C3,C4,C5), C23(C22,C27,C26,C25,C24)
6.c Idealised Me refined as rotating group:
 C18(H18A,H18B,H18C), C19(H19A,H19B,H19C), C20(H20A,H20B,H20C)
;
_olex2_submission_special_instructions 'No special instructions were received'
_oxdiff_exptl_absorpt_empirical_details
;
Empirical correction (ABSPACK) includes:
- Absorption correction using spherical harmonics
- Frame scaling
;

loop_
_space_group_symop_operation_xyz
'x, y, z'
'-x, -y, -z'

loop_
_atom_site_label
_atom_site_type_symbol
_atom_site_fract_x
_atom_site_fract_y
_atom_site_fract_z
_atom_site_U_iso_or_equiv
_atom_site_adp_type
_atom_site_occupancy
_atom_site_site_symmetry_order
_atom_site_calc_flag
_atom_site_refinement_flags_posn
_atom_site_refinement_flags_adp
_atom_site_refinement_flags_occupancy
_atom_site_disorder_assembly
_atom_site_disorder_group
N7 N 0.5950(3) 0.0436(3) 0.38727(19) 0.0259(5) Uani 1 1 d . . . . .
N10 N 0.4578(3) 0.2960(3) 0.4056(2) 0.0295(6) Uani 1 1 d . . . . .
N14 N 0.2576(3) 0.2064(3) 0.6247(2) 0.0299(6) Uani 1 1 d . . . . .
N13 N 0.3051(4) 0.6847(3) 0.3911(3) 0.0483(8) Uani 1 1 d . . . . .
C8 C 0.4761(3) 0.1531(3) 0.4508(2) 0.0257(6) Uani 1 1 d . . . . .
C9 C 0.3765(3) 0.1071(3) 0.5648(2) 0.0258(6) Uani 1 1 d . . . . .
N17 N -0.0150(4) 0.5483(3) 0.6811(3) 0.0460(8) Uani 1 1 d . . . . .
C15 C 0.2355(4) 0.3529(3) 0.5763(2) 0.0286(6) Uani 1 1 d . . . . .
C11 C 0.3365(4) 0.3986(3) 0.4695(2) 0.0299(6) Uani 1 1 d . . . . .
C12 C 0.3187(4) 0.5575(4) 0.4235(3) 0.0359(7) Uani 1 1 d . . . . .
C6 C 0.60524(18) 0.0979(2) 0.17062(15) 0.0317(7) Uani 1 1 d G . . . .
C1 C 0.6854(2) 0.0853(2) 0.26934(11) 0.0276(6) Uani 1 1 d G . . . .
C2 C 0.8498(2) 0.1161(2) 0.25356(13) 0.0299(6) Uani 1 1 d G . . . .
C3 C 0.93414(17) 0.1595(2) 0.13905(16) 0.0381(8) Uani 1 1 d G . . . .
H3 H 1.046528 0.180604 0.128263 0.046 Uiso 1 1 calc R U . . .
C4 C 0.8540(2) 0.1721(2) 0.04033(12) 0.0388(8) Uani 1 1 d G . . . .
C5 C 0.6896(2) 0.1413(2) 0.05611(12) 0.0361(7) Uani 1 1 d G . . . .
H5 H 0.634816 0.149947 -0.011366 0.043 Uiso 1 1 calc R U . . .
C16 C 0.0972(4) 0.4614(3) 0.6374(3) 0.0342(7) Uani 1 1 d . . . . .
C18 C 0.9419(4) 0.0915(4) 0.3602(3) 0.0387(7) Uani 1 1 d . . . . .
H18A H 0.862265 0.132195 0.430734 0.058 Uiso 1 1 calc R U . . .
H18B H 1.039234 0.144742 0.340621 0.058 Uiso 1 1 calc R U . . .
H18C H 0.983433 -0.018420 0.378088 0.058 Uiso 1 1 calc R U . . .
C19 C 0.4244(4) 0.0643(5) 0.1887(3) 0.0459(9) Uani 1 1 d . . . . .
H19A H 0.423604 -0.040262 0.226865 0.069 Uiso 1 1 calc R U . . .
H19B H 0.388697 0.074135 0.110412 0.069 Uiso 1 1 calc R U . . .
H19C H 0.344939 0.137307 0.240501 0.069 Uiso 1 1 calc R U . . .
C20 C 0.9454(5) 0.2230(5) -0.0843(3) 0.0548(11) Uani 1 1 d . . . . .
H20A H 0.882273 0.207406 -0.145115 0.082 Uiso 1 1 calc R U . . .
H20B H 1.061938 0.162408 -0.099582 0.082 Uiso 1 1 calc R U . . .
H20C H 0.950717 0.331787 -0.088607 0.082 Uiso 1 1 calc R U . . .
Cl21 Cl 0.2920(7) 0.4116(6) -0.0617(5) 0.134(2) Uani 0.5 1 d D U P A -1
C23 C 0.5775(8) 0.5254(8) -0.0993(4) 0.0657(19) Uani 0.5 1 d DG U P A -1
H23 H 0.582179 0.521284 -0.182897 0.079 Uiso 0.5 1 calc R U P A -1
C22 C 0.4443(9) 0.4768(10) -0.0155(5) 0.0733(17) Uani 0.5 1 d DG U P A -1
C27 C 0.4375(8) 0.4828(8) 0.1068(4) 0.0620(19) Uani 0.5 1 d DG U P A -1
H27 H 0.346465 0.449652 0.164057 0.074 Uiso 0.5 1 calc R U P A -1
C26 C 0.5637(7) 0.5373(7) 0.1454(4) 0.0676(17) Uani 0.5 1 d DG U P A -1
H26 H 0.559028 0.541404 0.229023 0.081 Uiso 0.5 1 calc R U P A -1
C25 C 0.6969(7) 0.5858(8) 0.0617(5) 0.0482(18) Uani 0.5 1 d DG U P A -1
H25 H 0.783168 0.623096 0.088030 0.058 Uiso 0.5 1 calc R U P A -1
C24 C 0.7037(7) 0.5799(7) -0.0607(5) 0.0686(16) Uani 0.5 1 d DG U P A -1
H24 H 0.794745 0.613037 -0.117931 0.082 Uiso 0.5 1 calc R U P A -1

loop_
_atom_site_aniso_label
_atom_site_aniso_U_11
_atom_site_aniso_U_22
_atom_site_aniso_U_33
_atom_site_aniso_U_23
_atom_site_aniso_U_13
_atom_site_aniso_U_12
N7 0.0225(11) 0.0311(13) 0.0185(11) 0.0019(9) 0.0044(8) -0.0033(9)
N10 0.0288(12) 0.0319(13) 0.0229(12) 0.0013(9) 0.0028(9) -0.0044(10)
N14 0.0267(12) 0.0330(13) 0.0246(12) -0.0004(9) 0.0042(9) -0.0038(10)
N13 0.0599(19) 0.0358(16) 0.0414(16) 0.0003(12) 0.0026(13) -0.0060(13)
C8 0.0218(13) 0.0323(15) 0.0207(13) -0.0012(10) 0.0007(10) -0.0052(11)
C9 0.0237(13) 0.0306(14) 0.0205(13) 0.0011(10) 0.0006(10) -0.0057(11)
N17 0.0420(16) 0.0395(16) 0.0445(16) -0.0014(12) 0.0116(12) -0.0017(12)
C15 0.0258(13) 0.0316(15) 0.0248(13) -0.0007(11) 0.0005(10) -0.0035(11)
C11 0.0282(14) 0.0324(15) 0.0254(13) 0.0007(11) 0.0003(11) -0.0046(11)
C12 0.0389(17) 0.0342(17) 0.0283(15) -0.0017(12) 0.0037(12) -0.0034(13)
C6 0.0299(14) 0.0336(15) 0.0269(14) 0.0014(11) 0.0008(11) -0.0043(11)
C1 0.0263(13) 0.0300(14) 0.0201(13) 0.0021(10) 0.0053(10) -0.0028(11)
C2 0.0242(13) 0.0302(15) 0.0301(14) 0.0003(11) 0.0027(11) -0.0027(11)
C3 0.0272(14) 0.0372(17) 0.0389(17) 0.0054(13) 0.0089(12) -0.0013(12)
C4 0.0356(16) 0.0380(17) 0.0272(15) 0.0059(12) 0.0137(12) 0.0032(13)
C5 0.0393(16) 0.0391(17) 0.0226(14) 0.0021(11) -0.0004(12) 0.0004(13)
C16 0.0330(15) 0.0325(16) 0.0307(15) 0.0018(12) 0.0043(12) -0.0048(13)
C18 0.0293(15) 0.0438(18) 0.0404(17) 0.0007(13) -0.0021(13) -0.0080(13)
C19 0.0374(17) 0.067(2) 0.0341(17) 0.0014(15) -0.0052(13) -0.0168(16)
C20 0.053(2) 0.058(2) 0.0322(18) 0.0114(15) 0.0199(15) -0.0006(17)
Cl21 0.160(4) 0.100(4) 0.169(4) -0.007(3) -0.088(3) -0.030(3)
C23 0.093(4) 0.057(4) 0.030(2) -0.009(3) -0.006(2) 0.021(3)
C22 0.084(3) 0.061(4) 0.068(2) -0.003(3) -0.016(2) 0.002(3)
C27 0.067(4) 0.050(4) 0.0546(19) 0.010(3) 0.012(3) -0.012(3)
C26 0.072(3) 0.068(4) 0.052(2) -0.004(3) 0.006(2) -0.006(3)
C25 0.049(3) 0.032(4) 0.055(3) -0.003(3) -0.006(3) 0.010(3)
C24 0.077(3) 0.060(4) 0.049(2) -0.006(3) 0.010(3) 0.009(3)

loop_
_atom_type_symbol
_atom_type_description
_atom_type_scat_dispersion_real
_atom_type_scat_dispersion_imag
_atom_type_scat_source
C C 0.0033 0.0016 'International Tables Vol C Tables 4.2.6.8 and 6.1.1.4'
H H 0.0000 0.0000 'International Tables Vol C Tables 4.2.6.8 and 6.1.1.4'
Cl Cl 0.1484 0.1585 'International Tables Vol C Tables 4.2.6.8 and 6.1.1.4'
N N 0.0061 0.0033 'International Tables Vol C Tables 4.2.6.8 and 6.1.1.4'

loop_
_geom_angle_atom_site_label_1
_geom_angle_atom_site_label_2
_geom_angle_atom_site_label_3
_geom_angle
_geom_angle_site_symmetry_1
_geom_angle_site_symmetry_3
_geom_angle_publ_flag
C8 N7 C1 120.2(2) . . ?
C9 N7 C8 120.3(2) 2_656 . ?
C9 N7 C1 119.5(2) 2_656 . ?
C8 N10 C11 116.7(2) . . ?
C9 N14 C15 117.0(2) . . ?
N7 C8 C9 119.5(2) . . ?
N10 C8 N7 118.8(2) . . ?
N10 C8 C9 121.6(2) . . ?
N7 C9 C8 120.1(2) 2_656 . ?
N14 C9 N7 118.7(2) . 2_656 ?
N14 C9 C8 121.2(3) . . ?
N14 C15 C11 121.9(3) . . ?
N14 C15 C16 117.5(2) . . ?
C11 C15 C16 120.6(3) . . ?
N10 C11 C15 121.4(3) . . ?
N10 C11 C12 117.5(2) . . ?
C15 C11 C12 121.0(3) . . ?
N13 C12 C11 177.5(3) . . ?
C1 C6 C5 120.0 . . ?
C1 C6 C19 119.69(16) . . ?
C5 C6 C19 120.31(16) . . ?
C6 C1 N7 119.28(14) . . ?
C2 C1 N7 120.71(14) . . ?
C2 C1 C6 120.0 . . ?
C1 C2 C3 120.0 . . ?
C1 C2 C18 119.84(15) . . ?
C3 C2 C18 120.02(15) . . ?
C2 C3 H3 120.0 . . ?
C2 C3 C4 120.0 . . ?
C4 C3 H3 120.0 . . ?
C3 C4 C20 119.8(2) . . ?
C5 C4 C3 120.0 . . ?
C5 C4 C20 120.2(2) . . ?
C6 C5 H5 120.0 . . ?
C4 C5 C6 120.0 . . ?
C4 C5 H5 120.0 . . ?
N17 C16 C15 177.0(3) . . ?
C2 C18 H18A 109.5 . . ?
C2 C18 H18B 109.5 . . ?
C2 C18 H18C 109.5 . . ?
H18A C18 H18B 109.5 . . ?
H18A C18 H18C 109.5 . . ?
H18B C18 H18C 109.5 . . ?
C6 C19 H19A 109.5 . . ?
C6 C19 H19B 109.5 . . ?
C6 C19 H19C 109.5 . . ?
H19A C19 H19B 109.5 . . ?
H19A C19 H19C 109.5 . . ?
H19B C19 H19C 109.5 . . ?
C4 C20 H20A 109.5 . . ?
C4 C20 H20B 109.5 . . ?
C4 C20 H20C 109.5 . . ?
H20A C20 H20B 109.5 . . ?
H20A C20 H20C 109.5 . . ?
H20B C20 H20C 109.5 . . ?
C22 C23 H23 120.0 . . ?
C22 C23 C24 120.0 . . ?
C24 C23 H23 120.0 . . ?
C23 C22 Cl21 120.12(18) . . ?
C27 C22 Cl21 119.88(18) . . ?
C27 C22 C23 120.0 . . ?
C22 C27 H27 120.0 . . ?
C22 C27 C26 120.0 . . ?
C26 C27 H27 120.0 . . ?
C27 C26 H26 120.0 . . ?
C25 C26 C27 120.0 . . ?
C25 C26 H26 120.0 . . ?
C26 C25 H25 120.0 . . ?
C26 C25 C24 120.0 . . ?
C24 C25 H25 120.0 . . ?
C23 C24 H24 120.0 . . ?
C25 C24 C23 120.0 . . ?
C25 C24 H24 120.0 . . ?

loop_
_geom_bond_atom_site_label_1
_geom_bond_atom_site_label_2
_geom_bond_distance
_geom_bond_site_symmetry_2
_geom_bond_publ_flag
N7 C8 1.385(3) . ?
N7 C9 1.379(4) 2_656 ?
N7 C1 1.435(2) . ?
N10 C8 1.306(4) . ?
N10 C11 1.359(4) . ?
N14 C9 1.311(4) . ?
N14 C15 1.346(4) . ?
N13 C12 1.141(4) . ?
C8 C9 1.441(4) . ?
N17 C16 1.140(4) . ?
C15 C11 1.385(4) . ?
C15 C16 1.445(4) . ?
C11 C12 1.439(4) . ?
C6 C1 1.3900 . ?
C6 C5 1.3900 . ?
C6 C19 1.527(3) . ?
C1 C2 1.3900 . ?
C2 C3 1.3900 . ?
C2 C18 1.520(3) . ?
C3 H3 0.9500 . ?
C3 C4 1.3900 . ?
C4 C5 1.3900 . ?
C4 C20 1.520(3) . ?
C5 H5 0.9500 . ?
C18 H18A 0.9800 . ?
C18 H18B 0.9800 . ?
C18 H18C 0.9800 . ?
C19 H19A 0.9800 . ?
C19 H19B 0.9800 . ?
C19 H19C 0.9800 . ?
C20 H20A 0.9800 . ?
C20 H20B 0.9800 . ?
C20 H20C 0.9800 . ?
Cl21 C22 1.672(5) . ?
C23 H23 0.9500 . ?
C23 C22 1.3900 . ?
C23 C24 1.3900 . ?
C22 C27 1.3900 . ?
C27 H27 0.9500 . ?
C27 C26 1.3900 . ?
C26 H26 0.9500 . ?
C26 C25 1.3900 . ?
C25 H25 0.9500 . ?
C25 C24 1.3900 . ?
C24 H24 0.9500 . ?

loop_
_geom_torsion_atom_site_label_1
_geom_torsion_atom_site_label_2
_geom_torsion_atom_site_label_3
_geom_torsion_atom_site_label_4
_geom_torsion
_geom_torsion_site_symmetry_1
_geom_torsion_site_symmetry_2
_geom_torsion_site_symmetry_3
_geom_torsion_site_symmetry_4
_geom_torsion_publ_flag
N7 C8 C9 N7 2.8(4) . . . 2_656 ?
N7 C8 C9 N14 -177.0(2) . . . . ?
N7 C1 C2 C3 -178.6(2) . . . . ?
N7 C1 C2 C18 5.7(2) . . . . ?
N10 C8 C9 N7 -176.8(2) . . . 2_656 ?
N10 C8 C9 N14 3.5(4) . . . . ?
N14 C15 C11 N10 3.0(4) . . . . ?
N14 C15 C11 C12 -175.7(3) . . . . ?
C8 N7 C1 C6 -80.7(3) . . . . ?
C8 N7 C1 C2 97.9(2) . . . . ?
C8 N10 C11 C15 -1.0(4) . . . . ?
C8 N10 C11 C12 177.8(3) . . . . ?
C9 N7 C8 N10 176.8(2) 2_656 . . . ?
C9 N7 C8 C9 -2.8(4) 2_656 . . . ?
C9 N7 C1 C6 97.1(2) 2_656 . . . ?
C9 N7 C1 C2 -84.2(3) 2_656 . . . ?
C9 N14 C15 C11 -1.7(4) . . . . ?
C9 N14 C15 C16 175.9(3) . . . . ?
C15 N14 C9 N7 178.8(2) . . . 2_656 ?
C15 N14 C9 C8 -1.4(4) . . . . ?
C11 N10 C8 N7 178.3(2) . . . . ?
C11 N10 C8 C9 -2.1(4) . . . . ?
C6 C1 C2 C3 0.0 . . . . ?
C6 C1 C2 C18 -175.7(2) . . . . ?
C1 N7 C8 N10 -5.4(4) . . . . ?
C1 N7 C8 C9 175.0(2) . . . . ?
C1 C6 C5 C4 0.0 . . . . ?
C1 C2 C3 C4 0.0 . . . . ?
C2 C3 C4 C5 0.0 . . . . ?
C2 C3 C4 C20 178.7(2) . . . . ?
C3 C4 C5 C6 0.0 . . . . ?
C5 C6 C1 N7 178.64(19) . . . . ?
C5 C6 C1 C2 0.0 . . . . ?
C16 C15 C11 N10 -174.5(3) . . . . ?
C16 C15 C11 C12 6.7(4) . . . . ?
C18 C2 C3 C4 175.7(2) . . . . ?
C19 C6 C1 N7 -1.2(3) . . . . ?
C19 C6 C1 C2 -179.9(2) . . . . ?
C19 C6 C5 C4 179.8(2) . . . . ?
C20 C4 C5 C6 -178.7(2) . . . . ?
Cl21 C22 C27 C26 -179.9(8) . . . . ?
C23 C22 C27 C26 0.0 . . . . ?
C22 C23 C24 C25 0.0 . . . . ?
C22 C27 C26 C25 0.0 . . . . ?
C27 C26 C25 C24 0.0 . . . . ?
C26 C25 C24 C23 0.0 . . . . ?
C24 C23 C22 Cl21 179.9(8) . . . . ?
C24 C23 C22 C27 0.0 . . . . ?
